data_4068175
loop_
_publ_author_name
'Scharf, Adam'
'Goldberg, Israel'
'Vigalok, Arkadi'

_publ_section_title
;
 Palladium-Assisted Room-Temperature Nucleophilic Substitution of an
 Unactivated Aryl Fluoride
;
_journal_issue 4
_journal_name_full Organometallics
_journal_page_first 1275
_journal_paper_doi 10.1021/om201175d
_journal_volume 31
_journal_year 2012
_chemical_formula_moiety 'C24 H29 F2 I N P Pd'
_chemical_formula_sum 'C24 H29 F2 I N P Pd'
_chemical_formula_weight 633.75
_chemical_name_systematic
; 
 ? 
;
_space_group_IT_number 14
_symmetry_cell_setting monoclinic
_symmetry_space_group_name_Hall '-P 2ybc'
_symmetry_space_group_name_H-M 'P 1 21/c 1'
_atom_sites_solution_hydrogens geom
_atom_sites_solution_primary direct
_atom_sites_solution_secondary difmap
_audit_creation_method SHELXL-97
_cell_angle_alpha 90.00
_cell_angle_beta 99.840(3)
_cell_angle_gamma 90.00
_cell_formula_units_Z 4
_cell_length_a 12.3519(6)
_cell_length_b 11.7474(6)
_cell_length_c 16.7887(9)
_cell_measurement_reflns_used 4451
_cell_measurement_temperature 110(2)
_cell_measurement_theta_max 26.02
_cell_measurement_theta_min 1.41
_cell_volume 2400.2(2)
_computing_cell_refinement Denzo
_computing_data_collection 'Collect, Nonius B.V.'
_computing_data_reduction 'Denzo & Scalepack'
_computing_structure_refinement 'SHELXL-97 (Sheldrick, 1997)'
_computing_structure_solution SIR-97
_diffrn_ambient_temperature 110(2)
_diffrn_detector_area_resol_mean 12.8
_diffrn_measured_fraction_theta_full 0.997
_diffrn_measured_fraction_theta_max 0.997
_diffrn_measurement_device_type 'Nonius KappaCCD'
_diffrn_measurement_method '1 deg. \w scans'
_diffrn_radiation_monochromator graphite
_diffrn_radiation_source 'fine-focus sealed tube'
_diffrn_radiation_type MoK\a
_diffrn_radiation_wavelength 0.71073
_diffrn_reflns_av_R_equivalents 0.1050
_diffrn_reflns_av_sigmaI/netI 0.1082
_diffrn_reflns_limit_h_max 14
_diffrn_reflns_limit_h_min 0
_diffrn_reflns_limit_k_max 13
_diffrn_reflns_limit_k_min 0
_diffrn_reflns_limit_l_max 19
_diffrn_reflns_limit_l_min -19
_diffrn_reflns_number 17055
_diffrn_reflns_theta_full 25.05
_diffrn_reflns_theta_max 25.05
_diffrn_reflns_theta_min 2.13
_diffrn_standards_number 0
_exptl_absorpt_coefficient_mu 2.153
_exptl_absorpt_correction_T_max 0.8135
_exptl_absorpt_correction_T_min 0.5196
_exptl_absorpt_correction_type multi-scan
_exptl_absorpt_process_details 'Blessing, 1995'
_exptl_crystal_colour yellow
_exptl_crystal_density_diffrn 1.754
_exptl_crystal_density_method 'not measured'
_exptl_crystal_description needle
_exptl_crystal_F_000 1248
_exptl_crystal_size_max 0.35
_exptl_crystal_size_mid 0.15
_exptl_crystal_size_min 0.10
_refine_diff_density_max 1.761
_refine_diff_density_min -0.847
_refine_diff_density_rms 0.171
_refine_ls_extinction_method none
_refine_ls_goodness_of_fit_ref 1.011
_refine_ls_hydrogen_treatment constr
_refine_ls_matrix_type full
_refine_ls_number_parameters 277
_refine_ls_number_reflns 4236
_refine_ls_number_restraints 0
_refine_ls_restrained_S_all 1.011
_refine_ls_R_factor_all 0.1213
_refine_ls_R_factor_gt 0.0613
_refine_ls_shift/su_max 0.000
_refine_ls_shift/su_mean 0.000
_refine_ls_structure_factor_coef Fsqd
_refine_ls_weighting_details 'calc w=1/[\s^2^(Fo^2^)+(0.0517P)^2^+0.0000P] where P=(Fo^2^+2Fc^2^)/3'
_refine_ls_weighting_scheme calc
_refine_ls_wR_factor_gt 0.1111
_refine_ls_wR_factor_ref 0.1324
_reflns_number_gt 2514
_reflns_number_total 4236
_reflns_threshold_expression >2sigma(I)
_cod_data_source_file om201175d_si_002.cif
_cod_data_source_block ar63
_cod_original_sg_symbol_H-M 'P 21/c'
_cod_database_code 4068175

loop_
_symmetry_equiv_pos_as_xyz
'x, y, z'
'-x, y+1/2, -z+1/2'
'-x, -y, -z'
'x, -y-1/2, z-1/2'

loop_
_atom_site_label
_atom_site_type_symbol
_atom_site_fract_x
_atom_site_fract_y
_atom_site_fract_z
_atom_site_U_iso_or_equiv
_atom_site_adp_type
_atom_site_occupancy
_atom_site_symmetry_multiplicity
_atom_site_calc_flag
_atom_site_refinement_flags
I1 I 0.55375(5) 0.28208(5) 0.06072(4) 0.0262(2) Uani 1 1 d .
Pd2 Pd 0.70934(6) 0.21505(6) 0.18384(4) 0.0203(2) Uani 1 1 d .
P3 P 0.7954(2) 0.1460(2) 0.30436(15) 0.0231(6) Uani 1 1 d .
C4 C 0.9424(9) 0.1914(9) 0.3338(6) 0.036(3) Uani 1 1 d .
C5 C 0.9445(9) 0.3228(8) 0.3251(6) 0.035(3) Uani 1 1 d .
H5A H 0.9035 0.3575 0.3639 0.053 Uiso 1 1 calc R
H5B H 0.9105 0.3442 0.2700 0.053 Uiso 1 1 calc R
H5C H 1.0207 0.3496 0.3358 0.053 Uiso 1 1 calc R
C6 C 1.0108(8) 0.1419(9) 0.2742(7) 0.038(3) Uani 1 1 d .
H6A H 1.0856 0.1726 0.2861 0.057 Uiso 1 1 calc R
H6B H 0.9772 0.1625 0.2189 0.057 Uiso 1 1 calc R
H6C H 1.0134 0.0588 0.2794 0.057 Uiso 1 1 calc R
C7 C 0.9954(10) 0.1588(9) 0.4204(7) 0.045(3) Uani 1 1 d .
H7A H 1.0687 0.1930 0.4332 0.067 Uiso 1 1 calc R
H7B H 1.0017 0.0758 0.4247 0.067 Uiso 1 1 calc R
H7C H 0.9496 0.1868 0.4585 0.067 Uiso 1 1 calc R
C8 C 0.7704(9) -0.0059(8) 0.3356(6) 0.031(3) Uani 1 1 d .
C9 C 0.6499(8) -0.0324(8) 0.3022(6) 0.033(3) Uani 1 1 d .
H9A H 0.6370 -0.0253 0.2432 0.049 Uiso 1 1 calc R
H9B H 0.6027 0.0212 0.3249 0.049 Uiso 1 1 calc R
H9C H 0.6330 -0.1103 0.3171 0.049 Uiso 1 1 calc R
C10 C 0.7901(10) -0.0214(8) 0.4283(7) 0.042(3) Uani 1 1 d .
H10A H 0.7733 -0.1001 0.4414 0.062 Uiso 1 1 calc R
H10B H 0.7423 0.0306 0.4520 0.062 Uiso 1 1 calc R
H10C H 0.8671 -0.0047 0.4505 0.062 Uiso 1 1 calc R
C11 C 0.8450(9) -0.0881(8) 0.2984(7) 0.039(3) Uani 1 1 d .
H11A H 0.8211 -0.1666 0.3049 0.059 Uiso 1 1 calc R
H11B H 0.9211 -0.0789 0.3260 0.059 Uiso 1 1 calc R
H11C H 0.8403 -0.0710 0.2408 0.059 Uiso 1 1 calc R
C12 C 0.7168(8) 0.2271(8) 0.3702(6) 0.031(2) Uani 1 1 d .
H12A H 0.6535 0.1808 0.3801 0.037 Uiso 1 1 calc R
H12B H 0.7644 0.2409 0.4230 0.037 Uiso 1 1 calc R
C13 C 0.6760(8) 0.3382(7) 0.3343(6) 0.024(2) Uani 1 1 d .
C14 C 0.6258(7) 0.4172(7) 0.3804(6) 0.026(2) Uani 1 1 d .
H14 H 0.6173 0.3981 0.4340 0.031 Uiso 1 1 calc R
C15 C 0.5896(8) 0.5197(8) 0.3494(6) 0.026(2) Uani 1 1 d .
H15 H 0.5493 0.5689 0.3784 0.032 Uiso 1 1 calc R
C16 C 0.6133(8) 0.5521(7) 0.2723(6) 0.024(2) Uani 1 1 d .
C17 C 0.5831(8) 0.6591(7) 0.2380(6) 0.024(2) Uani 1 1 d .
H17 H 0.5431 0.7108 0.2654 0.029 Uiso 1 1 calc R
C18 C 0.6109(9) 0.6893(8) 0.1653(7) 0.033(3) Uani 1 1 d .
H18 H 0.5875 0.7603 0.1412 0.040 Uiso 1 1 calc R
C19 C 0.6746(8) 0.6141(7) 0.1263(7) 0.032(3) Uani 1 1 d .
H19 H 0.6987 0.6363 0.0778 0.039 Uiso 1 1 calc R
C20 C 0.7007(8) 0.5108(8) 0.1585(6) 0.024(2) Uani 1 1 d .
C21 C 0.6667(8) 0.4721(7) 0.2291(6) 0.023(2) Uani 1 1 d .
N22 N 0.6898(6) 0.3629(6) 0.2583(5) 0.0240(19) Uani 1 1 d .
F23 F 0.7706(5) 0.4424(4) 0.1248(3) 0.0323(15) Uani 1 1 d .
C24 C 0.7461(8) 0.0883(8) 0.1138(6) 0.023(2) Uani 1 1 d .
C25 C 0.6913(8) -0.0126(8) 0.0941(6) 0.028(2) Uani 1 1 d .
H25 H 0.6295 -0.0303 0.1186 0.034 Uiso 1 1 calc R
C26 C 0.7236(9) -0.0905(7) 0.0390(6) 0.032(3) Uani 1 1 d .
H26 H 0.6851 -0.1599 0.0260 0.038 Uiso 1 1 calc R
C27 C 0.8136(9) -0.0616(9) 0.0049(6) 0.036(3) Uani 1 1 d .
C28 C 0.8674(9) 0.0380(9) 0.0194(7) 0.037(3) Uani 1 1 d .
H28 H 0.9265 0.0571 -0.0076 0.044 Uiso 1 1 calc R
C29 C 0.8343(8) 0.1111(8) 0.0745(6) 0.028(2) Uani 1 1 d .
H29 H 0.8734 0.1803 0.0864 0.034 Uiso 1 1 calc R
F30 F 0.8441(6) -0.1363(5) -0.0502(4) 0.0529(19) Uani 1 1 d .

loop_
_atom_site_aniso_label
_atom_site_aniso_U_11
_atom_site_aniso_U_22
_atom_site_aniso_U_33
_atom_site_aniso_U_23
_atom_site_aniso_U_13
_atom_site_aniso_U_12
I1 0.0307(4) 0.0249(3) 0.0224(4) 0.0003(3) 0.0028(3) 0.0018(3)
Pd2 0.0249(4) 0.0189(4) 0.0176(4) 0.0008(3) 0.0046(4) 0.0012(4)
P3 0.0261(14) 0.0215(12) 0.0210(14) 0.0003(11) 0.0018(12) 0.0036(11)
C4 0.034(6) 0.046(7) 0.027(6) 0.001(5) -0.002(5) 0.001(5)
C5 0.033(6) 0.045(6) 0.027(6) -0.001(5) 0.004(5) -0.001(5)
C6 0.020(6) 0.042(6) 0.054(8) -0.005(6) 0.011(6) 0.000(5)
C7 0.048(8) 0.045(7) 0.039(7) -0.009(6) 0.003(6) -0.013(6)
C8 0.042(7) 0.029(5) 0.024(6) 0.003(5) 0.010(6) 0.007(5)
C9 0.043(7) 0.026(5) 0.032(7) 0.002(5) 0.014(6) -0.008(5)
C10 0.056(8) 0.034(6) 0.035(7) 0.010(5) 0.008(6) 0.002(6)
C11 0.046(7) 0.034(6) 0.039(7) -0.001(5) 0.011(6) 0.003(5)
C12 0.034(6) 0.028(5) 0.032(6) 0.007(5) 0.008(5) -0.002(5)
C13 0.025(6) 0.020(5) 0.029(6) -0.005(4) 0.011(5) -0.006(4)
C14 0.019(5) 0.021(5) 0.038(6) 0.001(5) 0.006(5) 0.000(4)
C15 0.022(5) 0.029(5) 0.029(6) 0.001(4) 0.005(5) -0.001(4)
C16 0.022(5) 0.024(5) 0.026(6) -0.006(4) 0.003(5) 0.002(4)
C17 0.031(6) 0.018(5) 0.023(6) -0.010(4) 0.004(5) -0.006(4)
C18 0.038(7) 0.024(5) 0.039(7) 0.006(5) 0.009(6) -0.001(4)
C19 0.034(6) 0.025(5) 0.040(7) 0.007(5) 0.011(6) -0.008(5)
C20 0.022(5) 0.036(6) 0.015(5) -0.006(4) 0.003(5) 0.001(4)
C21 0.019(5) 0.022(5) 0.025(6) 0.007(4) -0.003(5) 0.001(4)
N22 0.025(5) 0.023(4) 0.022(5) 0.002(4) 0.000(4) 0.002(3)
F23 0.036(4) 0.030(3) 0.034(4) -0.001(3) 0.014(3) 0.004(3)
C24 0.019(5) 0.028(5) 0.020(6) -0.001(4) -0.003(5) 0.000(4)
C25 0.034(6) 0.030(5) 0.022(6) 0.001(5) 0.009(5) 0.005(5)
C26 0.046(7) 0.012(5) 0.036(7) 0.000(4) 0.005(6) -0.002(4)
C27 0.049(7) 0.040(6) 0.022(6) 0.001(5) 0.013(6) 0.033(6)
C28 0.032(6) 0.043(7) 0.042(8) 0.010(5) 0.023(6) 0.001(5)
C29 0.030(6) 0.032(6) 0.023(6) 0.004(5) 0.006(5) 0.014(4)
F30 0.077(5) 0.055(4) 0.030(4) -0.007(3) 0.018(4) 0.024(4)

loop_
_atom_type_symbol
_atom_type_description
_atom_type_scat_dispersion_real
_atom_type_scat_dispersion_imag
_atom_type_scat_source
C C 0.0033 0.0016 'International Tables Vol C Tables 4.2.6.8 and 6.1.1.4'
H H 0.0000 0.0000 'International Tables Vol C Tables 4.2.6.8 and 6.1.1.4'
F F 0.0171 0.0103 'International Tables Vol C Tables 4.2.6.8 and 6.1.1.4'
N N 0.0061 0.0033 'International Tables Vol C Tables 4.2.6.8 and 6.1.1.4'
I I -0.4742 1.8119 'International Tables Vol C Tables 4.2.6.8 and 6.1.1.4'
P P 0.1023 0.0942 'International Tables Vol C Tables 4.2.6.8 and 6.1.1.4'
Pd Pd -0.9988 1.0072 'International Tables Vol C Tables 4.2.6.8 and 6.1.1.4'

loop_
_geom_angle_atom_site_label_1
_geom_angle_atom_site_label_2
_geom_angle_atom_site_label_3
_geom_angle
C24 Pd2 N22 172.5(3)
C24 Pd2 P3 98.0(3)
N22 Pd2 P3 81.6(2)
C24 Pd2 I1 88.3(3)
N22 Pd2 I1 94.2(2)
P3 Pd2 I1 162.73(7)
C12 P3 C4 106.2(5)
C12 P3 C8 101.0(4)
C4 P3 C8 113.0(5)
C12 P3 Pd2 97.7(3)
C4 P3 Pd2 114.7(3)
C8 P3 Pd2 120.5(4)
C6 C4 C7 109.3(9)
C6 C4 C5 107.3(7)
C7 C4 C5 109.0(9)
C6 C4 P3 109.7(7)
C7 C4 P3 114.5(7)
C5 C4 P3 106.8(7)
C4 C5 H5A 109.5
C4 C5 H5B 109.5
H5A C5 H5B 109.5
C4 C5 H5C 109.5
H5A C5 H5C 109.5
H5B C5 H5C 109.5
C4 C6 H6A 109.5
C4 C6 H6B 109.5
H6A C6 H6B 109.5
C4 C6 H6C 109.5
H6A C6 H6C 109.5
H6B C6 H6C 109.5
C4 C7 H7A 109.5
C4 C7 H7B 109.5
H7A C7 H7B 109.5
C4 C7 H7C 109.5
H7A C7 H7C 109.5
H7B C7 H7C 109.5
C11 C8 C9 109.7(9)
C11 C8 C10 109.4(9)
C9 C8 C10 108.7(8)
C11 C8 P3 109.9(6)
C9 C8 P3 106.5(7)
C10 C8 P3 112.6(7)
C8 C9 H9A 109.5
C8 C9 H9B 109.5
H9A C9 H9B 109.5
C8 C9 H9C 109.5
H9A C9 H9C 109.5
H9B C9 H9C 109.5
C8 C10 H10A 109.5
C8 C10 H10B 109.5
H10A C10 H10B 109.5
C8 C10 H10C 109.5
H10A C10 H10C 109.5
H10B C10 H10C 109.5
C8 C11 H11A 109.5
C8 C11 H11B 109.5
H11A C11 H11B 109.5
C8 C11 H11C 109.5
H11A C11 H11C 109.5
H11B C11 H11C 109.5
C13 C12 P3 112.6(6)
C13 C12 H12A 109.1
P3 C12 H12A 109.1
C13 C12 H12B 109.1
P3 C12 H12B 109.1
H12A C12 H12B 107.8
N22 C13 C14 120.9(9)
N22 C13 C12 118.9(7)
C14 C13 C12 120.2(8)
C15 C14 C13 121.2(9)
C15 C14 H14 119.4
C13 C14 H14 119.4
C14 C15 C16 118.7(8)
C14 C15 H15 120.6
C16 C15 H15 120.6
C17 C16 C21 119.8(8)
C17 C16 C15 122.0(8)
C21 C16 C15 118.2(8)
C18 C17 C16 120.5(8)
C18 C17 H17 119.7
C16 C17 H17 119.7
C17 C18 C19 119.6(9)
C17 C18 H18 120.2
C19 C18 H18 120.2
C20 C19 C18 119.4(9)
C20 C19 H19 120.3
C18 C19 H19 120.3
C19 C20 F23 119.1(8)
C19 C20 C21 123.2(8)
F23 C20 C21 117.5(8)
N22 C21 C20 121.8(8)
N22 C21 C16 121.2(8)
C20 C21 C16 116.9(8)
C13 N22 C21 118.9(7)
C13 N22 Pd2 114.6(6)
C21 N22 Pd2 124.8(6)
C25 C24 C29 116.3(8)
C25 C24 Pd2 129.2(6)
C29 C24 Pd2 114.2(7)
C24 C25 C26 122.4(8)
C24 C25 H25 118.8
C26 C25 H25 118.8
C27 C26 C25 116.9(9)
C27 C26 H26 121.5
C25 C26 H26 121.5
C28 C27 F30 119.6(9)
C28 C27 C26 123.1(8)
F30 C27 C26 117.1(10)
C27 C28 C29 118.1(8)
C27 C28 H28 121.0
C29 C28 H28 121.0
C28 C29 C24 123.0(9)
C28 C29 H29 118.5
C24 C29 H29 118.5

loop_
_geom_bond_atom_site_label_1
_geom_bond_atom_site_label_2
_geom_bond_distance
I1 Pd2 2.6885(10)
Pd2 C24 1.997(9)
Pd2 N22 2.178(7)
Pd2 P3 2.269(3)
P3 C12 1.855(9)
P3 C4 1.875(11)
P3 C8 1.900(10)
C4 C6 1.531(12)
C4 C7 1.538(15)
C4 C5 1.550(13)
C5 H5A 0.9800
C5 H5B 0.9800
C5 H5C 0.9800
C6 H6A 0.9800
C6 H6B 0.9800
C6 H6C 0.9800
C7 H7A 0.9800
C7 H7B 0.9800
C7 H7C 0.9800
C8 C11 1.538(12)
C8 C9 1.529(14)
C8 C10 1.546(14)
C9 H9A 0.9800
C9 H9B 0.9800
C9 H9C 0.9800
C10 H10A 0.9800
C10 H10B 0.9800
C10 H10C 0.9800
C11 H11A 0.9800
C11 H11B 0.9800
C11 H11C 0.9800
C12 C13 1.488(12)
C12 H12A 0.9900
C12 H12B 0.9900
C13 N22 1.348(11)
C13 C14 1.418(12)
C14 C15 1.357(12)
C14 H14 0.9500
C15 C16 1.426(12)
C15 H15 0.9500
C16 C17 1.406(12)
C16 C21 1.417(11)
C17 C18 1.370(12)
C17 H17 0.9500
C18 C19 1.417(12)
C18 H18 0.9500
C19 C20 1.345(13)
C19 H19 0.9500
C20 F23 1.371(9)
C20 C21 1.399(12)
C21 N22 1.385(11)
C24 C25 1.377(13)
C24 C29 1.393(11)
C25 C26 1.406(12)
C25 H25 0.9500
C26 C27 1.378(13)
C26 H26 0.9500
C27 C28 1.346(14)
C27 F30 1.373(10)
C28 C29 1.374(13)
C28 H28 0.9500
C29 H29 0.9500
